data_4036812
loop_
_publ_author_name
'Shintani, Ryo'
'Kurata, Hiroki'
'Nozaki, Kyoko'

_publ_section_title
;
 Intermolecular Three-Component Arylsilylation of Alkynes under
 Palladium/Copper Cooperative Catalysis.
;
_journal_issue 8
_journal_name_full 'The Journal of organic chemistry'
_journal_page_first 3065
_journal_page_last 3069
_journal_paper_doi 10.1021/acs.joc.6b00587
_journal_volume 81
_journal_year 2016
_chemical_formula_sum 'C24 H17 Br'
_chemical_formula_weight 385.28
_space_group_crystal_system monoclinic
_space_group_IT_number 4
_space_group_name_Hall 'P 2yb'
_space_group_name_H-M_alt 'P 1 21 1'
_atom_sites_solution_hydrogens geom
_audit_creation_method SHELXL-2014/7
_cell_angle_alpha 90
_cell_angle_beta 104.854(5)
_cell_angle_gamma 90
_cell_formula_units_Z 2
_cell_length_a 11.793(6)
_cell_length_b 5.631(3)
_cell_length_c 13.738(6)
_cell_measurement_reflns_used 3603
_cell_measurement_temperature 93
_cell_measurement_theta_max 31.0
_cell_measurement_theta_min 2.6
_cell_volume 881.8(8)
_computing_cell_refinement
;
Rigaku CrystalClear-SM Expert 2.0 r3
;
_computing_data_collection
;
Rigaku CrystalClear-SM Expert 2.0 r3
;
_computing_data_reduction
;
Rigaku CrystalClear-SM Expert 2.0 r3
;
_computing_molecular_graphics 'Yadokari-XG 2009 (Wakita Nemoto et al., 2009)'
_computing_publication_material 'Yadokari-XG 2009 (Wakita,Nemoto et al., 2009)'
_computing_structure_refinement 'SHELXL-2014/7 (Sheldrick, 2014)'
_computing_structure_solution 'SHELXL-2014/7 (Sheldrick, 2014)'
_diffrn_ambient_temperature 93
_diffrn_detector_area_resol_mean 28.5714
_diffrn_measured_fraction_theta_full 0.997
_diffrn_measured_fraction_theta_max 0.899
_diffrn_measurement_device_type 'Rigaku Saturn724 CCD'
_diffrn_measurement_method 'profile data from \w-scans'
_diffrn_radiation_monochromator Confocal
_diffrn_radiation_source 'rotating-anode X-ray tube'
_diffrn_radiation_type MoK\a
_diffrn_radiation_wavelength 0.71075
_diffrn_reflns_av_R_equivalents 0.0400
_diffrn_reflns_av_unetI/netI 0.0642
_diffrn_reflns_Laue_measured_fraction_full 0.997
_diffrn_reflns_Laue_measured_fraction_max 0.899
_diffrn_reflns_limit_h_max 12
_diffrn_reflns_limit_h_min -16
_diffrn_reflns_limit_k_max 7
_diffrn_reflns_limit_k_min -8
_diffrn_reflns_limit_l_max 19
_diffrn_reflns_limit_l_min -19
_diffrn_reflns_number 8037
_diffrn_reflns_point_group_measured_fraction_full 0.951
_diffrn_reflns_point_group_measured_fraction_max 0.802
_diffrn_reflns_theta_full 25.242
_diffrn_reflns_theta_max 31.272
_diffrn_reflns_theta_min 2.637
_diffrn_source 'Rotating Anode'
_exptl_absorpt_coefficient_mu 2.333
_exptl_absorpt_correction_T_max 1.000
_exptl_absorpt_correction_T_min 0.823
_exptl_absorpt_correction_type multi-scan
_exptl_absorpt_process_details 'Jacobson, R. (1998) Private communicatio'
_exptl_crystal_colour Colorless
_exptl_crystal_density_diffrn 1.451
_exptl_crystal_description Block
_exptl_crystal_F_000 392
_exptl_crystal_size_max 0.25
_exptl_crystal_size_mid 0.11
_exptl_crystal_size_min 0.03
_refine_diff_density_max 0.368
_refine_diff_density_min -0.734
_refine_diff_density_rms 0.086
_refine_ls_abs_structure_details
;
 Flack x determined using 1306 quotients [(I+)-(I-)]/[(I+)+(I-)]
 (Parsons, Flack and Wagner, Acta Cryst. B69 (2013) 249-259).
;
_refine_ls_abs_structure_Flack 0.070(10)
_refine_ls_extinction_method none
_refine_ls_goodness_of_fit_ref 1.049
_refine_ls_hydrogen_treatment constr
_refine_ls_matrix_type full
_refine_ls_number_parameters 226
_refine_ls_number_reflns 4609
_refine_ls_number_restraints 1
_refine_ls_restrained_S_all 1.048
_refine_ls_R_factor_all 0.0501
_refine_ls_R_factor_gt 0.0438
_refine_ls_shift/su_max 0.001
_refine_ls_shift/su_mean 0.000
_refine_ls_structure_factor_coef Fsqd
_refine_ls_weighting_details 'w=1/[\s^2^(Fo^2^)+(0.0439P)^2^+0.2516P] where P=(Fo^2^+2Fc^2^)/3'
_refine_ls_weighting_scheme calc
_refine_ls_wR_factor_gt 0.0951
_refine_ls_wR_factor_ref 0.1014
_reflns_Friedel_coverage 0.636
_reflns_Friedel_fraction_full 0.895
_reflns_Friedel_fraction_max 0.686
_reflns_number_gt 4201
_reflns_number_total 4609
_reflns_threshold_expression 'I > 2\s(I)'
_cod_data_source_file jo6b00587_si_003.cif
_cod_data_source_block ydkr
_cod_depositor_comments
;
The following automatic conversions were performed:

data item '_exptl_absorpt_correction_type' value 'Multi-scan' was
changed to 'multi-scan' in accordance with the
/home/saulius/struct/COD-crude-data/automatic-downloads/DataCite-retrospective/ACS/depositions/lib/dictionaries/cif_core.dic
dictionary named 'cif_core.dic' version 2.4.2 last updated on
2011-04-26.

Automatic conversion script
Id: cif_fix_values 6909 2019-04-08 15:41:33Z antanas 
;
_cod_original_sg_symbol_H-M 'P 21'
_cod_database_code 4036812
_shelx_shelxl_version_number 2014/7
_shelx_space_group_comment
;
The symmetry employed for this shelxl refinement is uniquely defined
by the following loop, which should always be used as a source of
symmetry information in preference to the above space-group names.
They are only intended as comments.
;
_shelx_estimated_absorpt_t_min 0.593
_shelx_estimated_absorpt_t_max 0.933

loop_
_space_group_symop_operation_xyz
'x, y, z'
'-x, y+1/2, -z'

loop_
_atom_site_label
_atom_site_type_symbol
_atom_site_fract_x
_atom_site_fract_y
_atom_site_fract_z
_atom_site_U_iso_or_equiv
_atom_site_adp_type
_atom_site_occupancy
_atom_site_site_symmetry_order
_atom_site_calc_flag
_atom_site_refinement_flags_posn
_atom_site_refinement_flags_adp
Br01 Br 0.93024(3) 0.37368(10) 0.91073(2) 0.02879(13) Uani 1 1 d . .
C002 C 0.7130(3) 0.4545(6) 0.6136(3) 0.0137(7) Uani 1 1 d . .
C003 C 0.6039(3) 0.4423(6) 0.4066(3) 0.0154(7) Uani 1 1 d . .
H1 H 0.5672 0.4379 0.3364 0.019 Uiso 1 1 calc R U
C004 C 0.8755(3) 0.3961(8) 0.7672(2) 0.0180(7) Uani 1 1 d . .
C005 C 0.7647(3) 0.4663(7) 0.7250(3) 0.0155(7) Uani 1 1 d . .
C006 C 0.6742(3) 0.2547(7) 0.4526(3) 0.0162(7) Uani 1 1 d . .
H2 H 0.6854 0.1217 0.4135 0.019 Uiso 1 1 calc R U
C007 C 0.9670(3) 0.3378(7) 0.7143(3) 0.0172(8) Uani 1 1 d . .
C008 C 0.6416(3) 0.6423(7) 0.5664(3) 0.0147(7) Uani 1 1 d . .
H3 H 0.6300 0.7757 0.6051 0.018 Uiso 1 1 calc R U
C009 C 0.7281(3) 0.2598(7) 0.5551(3) 0.0158(7) Uani 1 1 d . .
H4 H 0.7755 0.1301 0.5856 0.019 Uiso 1 1 calc R U
C00A C 0.7157(4) 0.7837(7) 0.8365(3) 0.0201(8) Uani 1 1 d . .
H5 H 0.7908 0.8520 0.8422 0.024 Uiso 1 1 calc R U
C00B C 0.6849(3) 0.5672(7) 0.7827(3) 0.0161(7) Uani 1 1 d . .
C00C C 0.6374(3) 0.8945(8) 0.8803(3) 0.0205(8) Uani 1 1 d . .
H6 H 0.6594 1.0375 0.9170 0.025 Uiso 1 1 calc R U
C00D C 0.5877(3) 0.6358(7) 0.4640(3) 0.0158(7) Uani 1 1 d . .
H7 H 0.5396 0.7644 0.4331 0.019 Uiso 1 1 calc R U
C00E C 0.3310(4) 0.8162(7) 0.9023(3) 0.0259(10) Uani 1 1 d . .
H8 H 0.2749 0.8975 0.9287 0.031 Uiso 1 1 calc R U
C00F C 1.0337(3) 0.1312(7) 0.7338(3) 0.0216(8) Uani 1 1 d . .
H9 H 1.0220 0.0227 0.7833 0.026 Uiso 1 1 calc R U
C00G C 0.5764(3) 0.4682(7) 0.7759(3) 0.0157(7) Uani 1 1 d . .
H10 H 0.5564 0.3227 0.7407 0.019 Uiso 1 1 calc R U
C00H C 0.3802(4) 0.4824(7) 0.8114(3) 0.0196(8) Uani 1 1 d . .
H11 H 0.3591 0.3363 0.7769 0.024 Uiso 1 1 calc R U
C00I C 0.5237(4) 0.7971(6) 0.8713(3) 0.0179(8) Uani 1 1 d . .
C00J C 0.9856(3) 0.4969(7) 0.6421(3) 0.0197(8) Uani 1 1 d . .
H12 H 0.9412 0.6393 0.6287 0.024 Uiso 1 1 calc R U
C00K C 0.4940(3) 0.5784(7) 0.8202(3) 0.0163(7) Uani 1 1 d . .
C00L C 1.1340(4) 0.2395(8) 0.6084(3) 0.0237(9) Uani 1 1 d . .
H13 H 1.1899 0.2042 0.5714 0.028 Uiso 1 1 calc R U
C00M C 1.0696(3) 0.4465(8) 0.5895(3) 0.0217(9) Uani 1 1 d . .
H14 H 1.0824 0.5552 0.5405 0.026 Uiso 1 1 calc R U
C00N C 1.1172(4) 0.0827(8) 0.6815(3) 0.0238(9) Uani 1 1 d . .
H15 H 1.1630 -0.0579 0.6957 0.029 Uiso 1 1 calc R U
C00O C 0.3009(4) 0.5978(8) 0.8518(3) 0.0242(9) Uani 1 1 d . .
H16 H 0.2255 0.5308 0.8459 0.029 Uiso 1 1 calc R U
C00P C 0.4400(4) 0.9118(8) 0.9135(3) 0.0219(10) Uani 1 1 d . .
H17 H 0.4600 1.0559 0.9498 0.026 Uiso 1 1 calc R U

loop_
_atom_site_aniso_label
_atom_site_aniso_U_11
_atom_site_aniso_U_22
_atom_site_aniso_U_33
_atom_site_aniso_U_23
_atom_site_aniso_U_13
_atom_site_aniso_U_12
Br01 0.0286(2) 0.0392(2) 0.01392(17) 0.0004(2) -0.00294(13) 0.0047(2)
C002 0.0112(17) 0.0153(15) 0.0143(16) -0.0002(13) 0.0027(13) -0.0012(12)
C003 0.0145(17) 0.0180(17) 0.0144(16) 0.0000(13) 0.0047(14) -0.0035(13)
C004 0.0210(17) 0.0190(19) 0.0122(13) -0.0017(16) 0.0012(12) -0.0039(16)
C005 0.0155(18) 0.0149(15) 0.0143(16) -0.0009(13) 0.0004(13) -0.0007(13)
C006 0.0127(18) 0.0176(17) 0.0192(18) -0.0053(15) 0.0057(15) -0.0020(14)
C007 0.0158(16) 0.0161(19) 0.0156(15) -0.0002(14) -0.0032(12) -0.0021(14)
C008 0.0122(17) 0.0150(16) 0.0173(18) -0.0001(14) 0.0047(14) -0.0002(13)
C009 0.0123(17) 0.0141(17) 0.0199(18) 0.0005(14) 0.0022(14) -0.0001(13)
C00A 0.022(2) 0.0199(17) 0.0171(18) -0.0014(14) 0.0032(15) -0.0039(15)
C00B 0.0197(19) 0.0166(17) 0.0110(16) 0.0005(13) 0.0022(14) 0.0012(14)
C00C 0.0311(19) 0.0158(18) 0.0132(14) -0.0017(16) 0.0030(13) -0.0024(17)
C00D 0.0117(17) 0.0180(17) 0.0163(17) 0.0030(14) 0.0013(13) 0.0014(13)
C00E 0.029(2) 0.031(3) 0.0203(18) 0.0051(16) 0.0096(16) 0.0113(16)
C00F 0.0182(19) 0.0194(18) 0.024(2) 0.0022(16) -0.0004(16) 0.0018(15)
C00G 0.0228(19) 0.0127(15) 0.0119(16) 0.0007(13) 0.0050(14) -0.0001(14)
C00H 0.021(2) 0.0201(18) 0.0168(17) 0.0039(15) 0.0032(15) 0.0003(15)
C00I 0.026(2) 0.0166(17) 0.0109(15) 0.0002(13) 0.0041(14) 0.0011(14)
C00J 0.0139(18) 0.0179(18) 0.025(2) 0.0006(15) 0.0018(15) -0.0009(14)
C00K 0.0219(19) 0.0151(16) 0.0120(16) 0.0028(13) 0.0043(14) 0.0010(14)
C00L 0.014(2) 0.026(2) 0.031(2) -0.0027(18) 0.0055(17) 0.0003(16)
C00M 0.0120(19) 0.025(2) 0.028(2) 0.0024(16) 0.0044(17) -0.0012(14)
C00N 0.018(2) 0.0212(19) 0.029(2) -0.0018(16) -0.0008(16) 0.0051(15)
C00O 0.021(2) 0.028(2) 0.022(2) 0.0041(17) 0.0041(16) 0.0039(17)
C00P 0.035(2) 0.019(3) 0.0121(15) 0.0013(14) 0.0071(15) 0.0049(16)

loop_
_atom_type_symbol
_atom_type_description
_atom_type_scat_dispersion_real
_atom_type_scat_dispersion_imag
_atom_type_scat_source
C C 0.0033 0.0016 'International Tables Vol C Tables 4.2.6.8 and 6.1.1.4'
H H 0.0000 0.0000 'International Tables Vol C Tables 4.2.6.8 and 6.1.1.4'
Br Br -0.2901 2.4595 'International Tables Vol C Tables 4.2.6.8 and 6.1.1.4'

loop_
_geom_angle_atom_site_label_1
_geom_angle_atom_site_label_2
_geom_angle_atom_site_label_3
_geom_angle
C009 C002 C008 118.4(3)
C009 C002 C005 123.0(3)
C008 C002 C005 118.5(3)
C00D C003 C006 119.4(3)
C00D C003 H1 120.3
C006 C003 H1 120.3
C005 C004 C007 127.0(3)
C005 C004 Br01 119.7(3)
C007 C004 Br01 113.2(3)
C004 C005 C00B 124.0(3)
C004 C005 C002 121.5(3)
C00B C005 C002 114.5(3)
C009 C006 C003 120.6(3)
C009 C006 H2 119.7
C003 C006 H2 119.7
C00F C007 C00J 119.3(4)
C00F C007 C004 122.5(4)
C00J C007 C004 118.2(4)
C00D C008 C002 120.9(3)
C00D C008 H3 119.6
C002 C008 H3 119.6
C006 C009 C002 120.5(3)
C006 C009 H4 119.8
C002 C009 H4 119.8
C00C C00A C00B 120.3(4)
C00C C00A H5 119.8
C00B C00A H5 119.8
C00G C00B C00A 119.4(4)
C00G C00B C005 120.8(3)
C00A C00B C005 119.4(3)
C00A C00C C00I 120.7(4)
C00A C00C H6 119.6
C00I C00C H6 119.6
C003 C00D C008 120.2(3)
C003 C00D H7 119.9
C008 C00D H7 119.9
C00P C00E C00O 120.7(4)
C00P C00E H8 119.7
C00O C00E H8 119.7
C00N C00F C007 120.4(4)
C00N C00F H9 119.8
C007 C00F H9 119.8
C00B C00G C00K 121.5(4)
C00B C00G H10 119.3
C00K C00G H10 119.3
C00O C00H C00K 120.9(4)
C00O C00H H11 119.6
C00K C00H H11 119.6
C00K C00I C00P 119.2(4)
C00K C00I C00C 119.0(4)
C00P C00I C00C 121.8(4)
C007 C00J C00M 119.9(4)
C007 C00J H12 120.0
C00M C00J H12 120.0
C00G C00K C00I 119.0(4)
C00G C00K C00H 122.2(4)
C00I C00K C00H 118.7(4)
C00M C00L C00N 119.9(4)
C00M C00L H13 120.0
C00N C00L H13 120.0
C00L C00M C00J 120.3(4)
C00L C00M H14 119.9
C00J C00M H14 119.9
C00F C00N C00L 120.1(4)
C00F C00N H15 119.9
C00L C00N H15 119.9
C00H C00O C00E 120.0(4)
C00H C00O H16 120.0
C00E C00O H16 120.0
C00E C00P C00I 120.5(4)
C00E C00P H17 119.8
C00I C00P H17 119.8

loop_
_geom_bond_atom_site_label_1
_geom_bond_atom_site_label_2
_geom_bond_distance
Br01 C004 1.916(3)
C002 C009 1.397(5)
C002 C008 1.402(5)
C002 C005 1.497(5)
C003 C00D 1.387(5)
C003 C006 1.391(5)
C003 H1 0.9500
C004 C005 1.347(5)
C004 C007 1.484(5)
C005 C00B 1.490(5)
C006 C009 1.389(5)
C006 H2 0.9500
C007 C00F 1.391(5)
C007 C00J 1.395(5)
C008 C00D 1.388(5)
C008 H3 0.9500
C009 H4 0.9500
C00A C00C 1.374(6)
C00A C00B 1.424(5)
C00A H5 0.9500
C00B C00G 1.377(5)
C00C C00I 1.424(6)
C00C H6 0.9500
C00D H7 0.9500
C00E C00P 1.365(6)
C00E C00O 1.412(6)
C00E H8 0.9500
C00F C00N 1.387(6)
C00F H9 0.9500
C00G C00K 1.415(5)
C00G H10 0.9500
C00H C00O 1.369(6)
C00H C00K 1.422(5)
C00H H11 0.9500
C00I C00K 1.417(5)
C00I C00P 1.421(5)
C00J C00M 1.396(5)
C00J H12 0.9500
C00L C00M 1.379(6)
C00L C00N 1.389(6)
C00L H13 0.9500
C00M H14 0.9500
C00N H15 0.9500
C00O H16 0.9500
C00P H17 0.9500

loop_
_geom_torsion_atom_site_label_1
_geom_torsion_atom_site_label_2
_geom_torsion_atom_site_label_3
_geom_torsion_atom_site_label_4
_geom_torsion
C007 C004 C005 C00B -167.4(4)
Br01 C004 C005 C00B 10.4(6)
C007 C004 C005 C002 10.7(7)
Br01 C004 C005 C002 -171.5(3)
C009 C002 C005 C004 43.4(5)
C008 C002 C005 C004 -139.8(4)
C009 C002 C005 C00B -138.4(4)
C008 C002 C005 C00B 38.5(5)
C00D C003 C006 C009 0.0(6)
C005 C004 C007 C00F -131.2(5)
Br01 C004 C007 C00F 50.8(5)
C005 C004 C007 C00J 48.4(6)
Br01 C004 C007 C00J -129.5(3)
C009 C002 C008 C00D -0.4(5)
C005 C002 C008 C00D -177.4(3)
C003 C006 C009 C002 -0.4(5)
C008 C002 C009 C006 0.6(5)
C005 C002 C009 C006 177.4(3)
C00C C00A C00B C00G -0.8(6)
C00C C00A C00B C005 172.3(3)
C004 C005 C00B C00G -124.9(4)
C002 C005 C00B C00G 56.9(5)
C004 C005 C00B C00A 62.2(5)
C002 C005 C00B C00A -116.0(4)
C00B C00A C00C C00I -1.0(6)
C006 C003 C00D C008 0.2(5)
C002 C008 C00D C003 0.0(5)
C00J C007 C00F C00N -0.5(6)
C004 C007 C00F C00N 179.1(4)
C00A C00B C00G C00K 0.8(6)
C005 C00B C00G C00K -172.2(3)
C00A C00C C00I C00K 2.7(6)
C00A C00C C00I C00P -178.2(4)
C00F C007 C00J C00M 0.7(6)
C004 C007 C00J C00M -179.0(4)
C00B C00G C00K C00I 0.9(6)
C00B C00G C00K C00H 178.1(3)
C00P C00I C00K C00G 178.3(3)
C00C C00I C00K C00G -2.6(5)
C00P C00I C00K C00H 1.0(5)
C00C C00I C00K C00H -179.9(3)
C00O C00H C00K C00G -177.5(4)
C00O C00H C00K C00I -0.3(6)
C00N C00L C00M C00J -1.4(6)
C007 C00J C00M C00L 0.2(6)
C007 C00F C00N C00L -0.6(6)
C00M C00L C00N C00F 1.6(6)
C00K C00H C00O C00E 0.6(6)
C00P C00E C00O C00H -1.6(6)
C00O C00E C00P C00I 2.3(6)
C00K C00I C00P C00E -2.0(6)
C00C C00I C00P C00E 178.9(4)
